data_1546962
loop_
_publ_author_name
'\<Saf\'a\<r, Peter'
'Marchal\'in, \<Stefan'
'\<Soral, Michal'
'Moncol, J\'an'
'Da\"ich, Adam'

_publ_section_title
;
 Structure and Mechanism Revision of a Catalyzed Cyclization of
 Benzaldehyde Bearing Alkyne-Nitrile.
;
_journal_issue 18
_journal_name_full 'Organic letters'
_journal_page_first 4742
_journal_page_last 4745
_journal_paper_doi 10.1021/acs.orglett.7b01881
_journal_volume 19
_journal_year 2017
_chemical_formula_moiety 'C13 H13 N O'
_chemical_formula_sum 'C13 H13 N O'
_chemical_formula_weight 199.24
_space_group_crystal_system monoclinic
_space_group_IT_number 14
_space_group_name_Hall '-P 2ybc'
_space_group_name_H-M_alt 'P 1 21/c 1'
_symmetry_space_group_name_Hall '-P 2ybc'
_symmetry_space_group_name_H-M 'P 1 21/c 1'
_atom_sites_solution_hydrogens geom
_atom_sites_solution_primary dual
_audit_creation_date 2017-03-14
_audit_creation_method
;
Olex2 1.2
(compiled 2017.03.02 svn.r3394 for OlexSys, GUI svn.r5324)
;
_cell_angle_alpha 90
_cell_angle_beta 97.141(4)
_cell_angle_gamma 90
_cell_formula_units_Z 4
_cell_length_a 19.0876(9)
_cell_length_b 6.1438(4)
_cell_length_c 8.6807(4)
_cell_measurement_reflns_used 12639
_cell_measurement_temperature 100
_cell_measurement_theta_max 72.10
_cell_measurement_theta_min 2.33
_cell_volume 1010.09(9)
_computing_cell_refinement 'STOE X-AREA'
_computing_data_collection 'STOE X-AREA'
_computing_data_reduction 'STOE X-RED'
_computing_molecular_graphics 'Olex2 (Dolomanov et al., 2009)'
_computing_publication_material 'Olex2 (Dolomanov et al., 2009)'
_computing_structure_refinement 'ShelXL (Sheldrick, 2015)'
_computing_structure_solution 'ShelXT (Sheldrick, 2015)'
_diffrn_ambient_temperature 100
_diffrn_detector Pilatus300K
_diffrn_detector_area_resol_mean 5.81
_diffrn_detector_type STOE
_diffrn_measured_fraction_theta_full 0.989
_diffrn_measured_fraction_theta_max 0.972
_diffrn_measurement_details
;
 5070 frames, detector distance = 40 mm
;
_diffrn_measurement_device_type 'Stoe StadiVari'
_diffrn_measurement_method '\w scans'
_diffrn_radiation_collimation '0.6 mm diameter'
_diffrn_radiation_monochromator 'Graded multilayer mirror'
_diffrn_radiation_polarisn_norm 270
_diffrn_radiation_type CuK\a
_diffrn_radiation_wavelength 1.54186
_diffrn_reflns_av_R_equivalents 0.0399
_diffrn_reflns_av_unetI/netI 0.0250
_diffrn_reflns_Laue_measured_fraction_full 0.989
_diffrn_reflns_Laue_measured_fraction_max 0.972
_diffrn_reflns_limit_h_max 20
_diffrn_reflns_limit_h_min -23
_diffrn_reflns_limit_k_max 7
_diffrn_reflns_limit_k_min -6
_diffrn_reflns_limit_l_max 6
_diffrn_reflns_limit_l_min -10
_diffrn_reflns_number 10655
_diffrn_reflns_point_group_measured_fraction_full 0.989
_diffrn_reflns_point_group_measured_fraction_max 0.972
_diffrn_reflns_theta_full 67.686
_diffrn_reflns_theta_max 71.518
_diffrn_reflns_theta_min 2.333
_diffrn_source 'Genix3D Cu HF'
_diffrn_source_current 0.600
_diffrn_source_power 0.030
_diffrn_source_voltage 50
_exptl_absorpt_coefficient_mu 0.655
_exptl_absorpt_correction_T_max 0.846
_exptl_absorpt_correction_T_min 0.841
_exptl_absorpt_correction_type multi-scan
_exptl_absorpt_process_details X-AREA
_exptl_crystal_colour colourless
_exptl_crystal_colour_primary colourless
_exptl_crystal_density_diffrn 1.310
_exptl_crystal_description block
_exptl_crystal_F_000 424
_exptl_crystal_size_max 0.23
_exptl_crystal_size_mid 0.16
_exptl_crystal_size_min 0.08
_refine_diff_density_max 0.276
_refine_diff_density_min -0.313
_refine_diff_density_rms 0.069
_refine_ls_extinction_coef 0.0089(16)
_refine_ls_extinction_expression Fc^*^=kFc[1+0.001xFc^2^\l^3^/sin(2\q)]^-1/4^
_refine_ls_extinction_method 'SHELXL-2016/6 (Sheldrick 2016)'
_refine_ls_goodness_of_fit_ref 1.086
_refine_ls_hydrogen_treatment constr
_refine_ls_matrix_type full
_refine_ls_number_parameters 137
_refine_ls_number_reflns 1923
_refine_ls_number_restraints 0
_refine_ls_restrained_S_all 1.086
_refine_ls_R_factor_all 0.0674
_refine_ls_R_factor_gt 0.0537
_refine_ls_shift/su_max 0.000
_refine_ls_shift/su_mean 0.000
_refine_ls_structure_factor_coef Fsqd
_refine_ls_weighting_details 'w=1/[\s^2^(Fo^2^)+(0.0926P)^2^+0.5939P] where P=(Fo^2^+2Fc^2^)/3'
_refine_ls_weighting_scheme calc
_refine_ls_wR_factor_gt 0.1502
_refine_ls_wR_factor_ref 0.1805
_reflns_Friedel_coverage 0.000
_reflns_number_gt 1504
_reflns_number_total 1923
_reflns_threshold_expression 'I > 2\s(I)'
_cod_data_source_file ol7b01881_si_002.cif
_cod_data_source_block 6
_cod_depositor_comments 'Adding full bibliography for 1546961--1546963.cif.'
_cod_database_code 1546962
_shelx_shelxl_version_number 2016/6
_shelx_space_group_comment
;
The symmetry employed for this shelxl refinement is uniquely defined
by the following loop, which should always be used as a source of
symmetry information in preference to the above space-group names.
They are only intended as comments.
;
_shelx_estimated_absorpt_t_max 0.949
_shelx_estimated_absorpt_t_min 0.864
_olex2_refinement_description
;
1. Fixed Uiso
 At 1.2 times of:
  All C(H) groups, All C(H,H) groups
2.a Secondary CH2 refined with riding coordinates:
 C2(H2A,H2B), C3(H3A,H3B), C4(H4A,H4B), C13(H13A,H13B)
2.b Aromatic/amide H refined with riding coordinates:
 C6(H6), C8(H8), C9(H9), C10(H10), C11(H11)
;
_olex2_submission_special_instructions 'No special instructions were received'

loop_
_space_group_symop_operation_xyz
'x, y, z'
'-x, y+1/2, -z+1/2'
'-x, -y, -z'
'x, -y-1/2, z-1/2'

loop_
_atom_site_label
_atom_site_type_symbol
_atom_site_fract_x
_atom_site_fract_y
_atom_site_fract_z
_atom_site_U_iso_or_equiv
_atom_site_adp_type
_atom_site_occupancy
_atom_site_site_symmetry_order
_atom_site_calc_flag
_atom_site_refinement_flags_posn
O1 O 0.10134(8) 0.7853(3) 0.2170(2) 0.0442(5) Uani 1 1 d .
N1 N 0.18986(9) 0.5662(3) 0.3194(2) 0.0331(5) Uani 1 1 d .
C1 C 0.11941(11) 0.6217(4) 0.2933(3) 0.0359(5) Uani 1 1 d .
C2 C 0.06692(12) 0.4842(4) 0.3636(3) 0.0404(6) Uani 1 1 d .
H2A H 0.023613 0.472658 0.288405 0.048 Uiso 1 1 calc R
H2B H 0.054036 0.559247 0.456990 0.048 Uiso 1 1 calc R
C3 C 0.09212(12) 0.2557(4) 0.4095(3) 0.0401(6) Uani 1 1 d .
H3A H 0.059472 0.187335 0.475403 0.048 Uiso 1 1 calc R
H3B H 0.093145 0.164943 0.315615 0.048 Uiso 1 1 calc R
C4 C 0.16553(12) 0.2712(4) 0.4982(3) 0.0380(5) Uani 1 1 d .
H4A H 0.163367 0.354203 0.595244 0.046 Uiso 1 1 calc R
H4B H 0.182965 0.123035 0.526854 0.046 Uiso 1 1 calc R
C5 C 0.21588(11) 0.3804(3) 0.4042(2) 0.0337(5) Uani 1 1 d .
C6 C 0.28188(12) 0.3103(4) 0.3967(2) 0.0357(5) Uani 1 1 d .
H6 H 0.298411 0.186461 0.455933 0.043 Uiso 1 1 calc R
C7 C 0.32926(11) 0.4173(4) 0.3008(2) 0.0343(5) Uani 1 1 d .
C8 C 0.39439(12) 0.3295(4) 0.2765(3) 0.0396(6) Uani 1 1 d .
H8 H 0.409360 0.195285 0.324111 0.048 Uiso 1 1 calc R
C9 C 0.43732(12) 0.4358(4) 0.1839(3) 0.0443(6) Uani 1 1 d .
H9 H 0.481564 0.374538 0.168095 0.053 Uiso 1 1 calc R
C10 C 0.41600(12) 0.6319(4) 0.1139(3) 0.0452(6) Uani 1 1 d .
H10 H 0.445495 0.704695 0.049968 0.054 Uiso 1 1 calc R
C11 C 0.35156(12) 0.7212(4) 0.1375(3) 0.0391(5) Uani 1 1 d .
H11 H 0.337161 0.856222 0.090509 0.047 Uiso 1 1 calc R
C12 C 0.30792(11) 0.6146(4) 0.2295(2) 0.0345(5) Uani 1 1 d .
C13 C 0.23925(12) 0.7172(4) 0.2577(3) 0.0395(6) Uani 1 1 d .
H13A H 0.249255 0.839114 0.331735 0.047 Uiso 1 1 calc R
H13B H 0.216226 0.778773 0.158748 0.047 Uiso 1 1 calc R

loop_
_atom_site_aniso_label
_atom_site_aniso_U_11
_atom_site_aniso_U_22
_atom_site_aniso_U_33
_atom_site_aniso_U_23
_atom_site_aniso_U_13
_atom_site_aniso_U_12
O1 0.0399(9) 0.0406(9) 0.0525(10) 0.0056(7) 0.0069(7) 0.0064(7)
N1 0.0336(9) 0.0328(9) 0.0339(9) 0.0017(7) 0.0090(7) 0.0007(7)
C1 0.0357(11) 0.0369(12) 0.0356(11) -0.0017(9) 0.0062(9) 0.0026(9)
C2 0.0340(11) 0.0436(13) 0.0449(12) -0.0012(10) 0.0100(9) 0.0003(9)
C3 0.0398(12) 0.0398(13) 0.0426(12) -0.0011(10) 0.0123(10) -0.0044(10)
C4 0.0416(12) 0.0369(12) 0.0364(11) 0.0032(9) 0.0087(9) -0.0010(9)
C5 0.0373(11) 0.0323(11) 0.0320(10) 0.0001(8) 0.0065(8) -0.0004(9)
C6 0.0402(11) 0.0308(11) 0.0364(11) 0.0031(9) 0.0062(9) -0.0003(9)
C7 0.0346(11) 0.0351(11) 0.0338(11) -0.0035(8) 0.0063(8) -0.0022(9)
C8 0.0381(12) 0.0398(12) 0.0413(12) -0.0019(10) 0.0062(9) 0.0036(10)
C9 0.0367(11) 0.0544(15) 0.0435(13) -0.0024(11) 0.0114(10) 0.0014(10)
C10 0.0408(12) 0.0545(15) 0.0425(12) -0.0005(11) 0.0143(10) -0.0063(11)
C11 0.0415(12) 0.0378(12) 0.0388(11) 0.0012(9) 0.0081(9) -0.0040(9)
C12 0.0360(11) 0.0344(11) 0.0338(11) -0.0016(8) 0.0068(9) -0.0032(9)
C13 0.0399(12) 0.0331(11) 0.0470(12) 0.0039(10) 0.0112(10) -0.0002(9)

loop_
_atom_type_symbol
_atom_type_description
_atom_type_scat_dispersion_real
_atom_type_scat_dispersion_imag
_atom_type_scat_source
C C 0.0181 0.0091 'International Tables Vol C Tables 4.2.6.8 and 6.1.1.4'
H H 0.0000 0.0000 'International Tables Vol C Tables 4.2.6.8 and 6.1.1.4'
N N 0.0311 0.0180 'International Tables Vol C Tables 4.2.6.8 and 6.1.1.4'
O O 0.0492 0.0322 'International Tables Vol C Tables 4.2.6.8 and 6.1.1.4'

loop_
_geom_angle_atom_site_label_1
_geom_angle_atom_site_label_2
_geom_angle_atom_site_label_3
_geom_angle
C1 N1 C5 123.85(17)
C1 N1 C13 116.17(18)
C5 N1 C13 119.95(17)
O1 C1 N1 119.5(2)
O1 C1 C2 121.6(2)
N1 C1 C2 118.84(19)
C1 C2 H2A 108.5
C1 C2 H2B 108.5
C1 C2 C3 114.95(19)
H2A C2 H2B 107.5
C3 C2 H2A 108.5
C3 C2 H2B 108.5
C2 C3 H3A 110.0
C2 C3 H3B 110.0
H3A C3 H3B 108.4
C4 C3 C2 108.52(18)
C4 C3 H3A 110.0
C4 C3 H3B 110.0
C3 C4 H4A 109.3
C3 C4 H4B 109.3
H4A C4 H4B 108.0
C5 C4 C3 111.56(18)
C5 C4 H4A 109.3
C5 C4 H4B 109.3
N1 C5 C4 116.00(18)
C6 C5 N1 120.33(19)
C6 C5 C4 123.7(2)
C5 C6 H6 118.8
C5 C6 C7 122.4(2)
C7 C6 H6 118.8
C8 C7 C6 122.6(2)
C8 C7 C12 119.0(2)
C12 C7 C6 118.40(19)
C7 C8 H8 119.7
C9 C8 C7 120.6(2)
C9 C8 H8 119.7
C8 C9 H9 119.9
C8 C9 C10 120.2(2)
C10 C9 H9 119.9
C9 C10 H10 120.1
C11 C10 C9 119.8(2)
C11 C10 H10 120.1
C10 C11 H11 119.8
C10 C11 C12 120.4(2)
C12 C11 H11 119.8
C7 C12 C13 120.26(19)
C11 C12 C7 120.1(2)
C11 C12 C13 119.6(2)
N1 C13 C12 114.01(18)
N1 C13 H13A 108.8
N1 C13 H13B 108.8
C12 C13 H13A 108.8
C12 C13 H13B 108.8
H13A C13 H13B 107.6

loop_
_geom_bond_atom_site_label_1
_geom_bond_atom_site_label_2
_geom_bond_distance
O1 C1 1.229(3)
N1 C1 1.378(3)
N1 C5 1.415(3)
N1 C13 1.470(3)
C1 C2 1.497(3)
C2 H2A 0.9900
C2 H2B 0.9900
C2 C3 1.521(3)
C3 H3A 0.9900
C3 H3B 0.9900
C3 C4 1.516(3)
C4 H4A 0.9900
C4 H4B 0.9900
C4 C5 1.495(3)
C5 C6 1.340(3)
C6 H6 0.9500
C6 C7 1.460(3)
C7 C8 1.395(3)
C7 C12 1.398(3)
C8 H8 0.9500
C8 C9 1.382(3)
C9 H9 0.9500
C9 C10 1.387(4)
C10 H10 0.9500
C10 C11 1.385(3)
C11 H11 0.9500
C11 C12 1.388(3)
C12 C13 1.501(3)
C13 H13A 0.9900
C13 H13B 0.9900

loop_
_geom_torsion_atom_site_label_1
_geom_torsion_atom_site_label_2
_geom_torsion_atom_site_label_3
_geom_torsion_atom_site_label_4
_geom_torsion
O1 C1 C2 C3 161.7(2)
N1 C1 C2 C3 -20.3(3)
N1 C5 C6 C7 -1.0(3)
C1 N1 C5 C4 -14.1(3)
C1 N1 C5 C6 165.4(2)
C1 N1 C13 C12 -156.36(19)
C1 C2 C3 C4 47.1(3)
C2 C3 C4 C5 -57.8(2)
C3 C4 C5 N1 42.4(3)
C3 C4 C5 C6 -137.0(2)
C4 C5 C6 C7 178.4(2)
C5 N1 C1 O1 -179.35(19)
C5 N1 C1 C2 2.7(3)
C5 N1 C13 C12 25.6(3)
C5 C6 C7 C8 -171.4(2)
C5 C6 C7 C12 8.0(3)
C6 C7 C8 C9 179.6(2)
C6 C7 C12 C11 180.0(2)
C6 C7 C12 C13 2.7(3)
C7 C8 C9 C10 0.0(4)
C7 C12 C13 N1 -18.5(3)
C8 C7 C12 C11 -0.6(3)
C8 C7 C12 C13 -177.9(2)
C8 C9 C10 C11 0.2(4)
C9 C10 C11 C12 -0.7(4)
C10 C11 C12 C7 0.9(3)
C10 C11 C12 C13 178.2(2)
C11 C12 C13 N1 164.2(2)
C12 C7 C8 C9 0.2(3)
C13 N1 C1 O1 2.6(3)
C13 N1 C1 C2 -175.32(19)
C13 N1 C5 C4 163.85(19)
C13 N1 C5 C6 -16.7(3)
